data_7123793
loop_
_publ_author_name
'Eccles, Natasha'
'Le Bailly, Bryden'
'della Sala, Flavio'
'Vitorica-Yrzebal, Inigo'
'Clayden, Jonathan'
'Webb, Simon'

_publ_section_title
;
 Remote conformational responses to enantiomeric excess in
 carboxylate-binding dynamic foldamers
;
_journal_name_full 'Chemical Communications'
_journal_paper_doi 10.1039/C9CC03895G
_journal_year 2019
_chemical_formula_moiety 'C45 H56 N10 O7 Zn, 2(Cl O4), 5(H2 O)'
_chemical_formula_sum 'C45 H66 Cl2 N10 O20 Zn'
_chemical_formula_weight 1203.34
_space_group_crystal_system triclinic
_space_group_IT_number 2
_space_group_name_Hall '-P 1'
_space_group_name_H-M_alt 'P -1'
_symmetry_space_group_name_Hall '-P 1'
_symmetry_space_group_name_H-M 'P -1'
_atom_sites_solution_hydrogens mixed
_atom_sites_solution_primary iterative
_audit_creation_date 2017-10-31
_audit_creation_method
;
Olex2 1.2
(compiled 2017.08.10 svn.r3458 for OlexSys, GUI svn.r5381)
;
_audit_update_record
;
2019-05-20 deposited with the CCDC.    2019-07-08 downloaded from the CCDC.
;
_cell_angle_alpha 102.353(2)
_cell_angle_beta 96.569(2)
_cell_angle_gamma 100.991(2)
_cell_formula_units_Z 2
_cell_length_a 9.3605(3)
_cell_length_b 15.3297(4)
_cell_length_c 20.4443(6)
_cell_measurement_reflns_used 12396
_cell_measurement_temperature 150.00(10)
_cell_measurement_theta_max 28.7170
_cell_measurement_theta_min 2.3540
_cell_volume 2776.06(15)
_computing_cell_refinement 'CrysAlisPro 1.171.39.30c (Rigaku OD, 2017)'
_computing_data_collection 'CrysAlisPro 1.171.39.30c (Rigaku OD, 2017)'
_computing_data_reduction 'CrysAlisPro 1.171.39.30c (Rigaku OD, 2017)'
_computing_molecular_graphics 'Olex2 (Dolomanov et al., 2009)'
_computing_publication_material 'Olex2 (Dolomanov et al., 2009)'
_computing_structure_refinement 'ShelXL (Sheldrick, 2015)'
_computing_structure_solution
;
Superflip (Palatinus & Chapuis, 2007;Palatinus & van der Lee, 2008;
Palatinus et al., 2012)
;
_diffrn_ambient_environment N~2~
_diffrn_ambient_temperature 150.00(10)
_diffrn_detector 'CCD plate'
_diffrn_measured_fraction_theta_full 0.999
_diffrn_measured_fraction_theta_max 0.840
_diffrn_measurement_details
;
List of Runs (angles in degrees, time in seconds):

  # Type    Start    End  Width  t~exp~   \w     \q     \k     \f   Frames
#--------------------------------------------------------------------------
  1  \w    -71.00  93.00   1.00    7.00    --    5.00 -19.00 -30.00  164
  2  \w    -97.00  26.00   1.00    7.00    --   -7.60 -57.00-120.00  123
  3  \w    -64.00  32.00   1.00    7.00    --   -7.60 -76.00   0.00   96
  4  \w     -8.00  25.00   1.00    7.00    --   -7.60 -76.00  30.00   33
  5  \w    -95.00 -64.00   1.00    7.00    --   -7.60 -57.00 -60.00   31
  6  \w    -34.00  -8.00   1.00    7.00    --   -7.60 -57.00 -60.00   26
  7  \w    -74.00 -49.00   1.00    7.00    --   -7.60 -76.00  30.00   25
  8  \w    -96.00 -18.00   1.00    7.00    --   -7.60 -57.00 150.00   78
;
_diffrn_measurement_device 'four-circle diffractometer'
_diffrn_measurement_device_type 'XtaLAB AFC11 (RINC): Kappa single'
_diffrn_measurement_method '\w scans'
_diffrn_orient_matrix_type 'CrysAlisPro convention (1999,Acta A55,543-557)'
_diffrn_orient_matrix_UB_11 0.0661839000
_diffrn_orient_matrix_UB_12 0.0029626000
_diffrn_orient_matrix_UB_13 0.0218781000
_diffrn_orient_matrix_UB_21 0.0148126000
_diffrn_orient_matrix_UB_22 -0.0374374000
_diffrn_orient_matrix_UB_23 -0.0232418000
_diffrn_orient_matrix_UB_31 0.0389747000
_diffrn_orient_matrix_UB_32 0.0308085000
_diffrn_orient_matrix_UB_33 -0.0166289000
_diffrn_radiation_monochromator graphite
_diffrn_radiation_probe x-ray
_diffrn_radiation_type MoK\a
_diffrn_radiation_wavelength 0.71073
_diffrn_reflns_av_R_equivalents 0.0407
_diffrn_reflns_av_unetI/netI 0.0510
_diffrn_reflns_Laue_measured_fraction_full 0.999
_diffrn_reflns_Laue_measured_fraction_max 0.840
_diffrn_reflns_limit_h_max 11
_diffrn_reflns_limit_h_min -12
_diffrn_reflns_limit_k_max 18
_diffrn_reflns_limit_k_min -21
_diffrn_reflns_limit_l_max 28
_diffrn_reflns_limit_l_min -26
_diffrn_reflns_number 49493
_diffrn_reflns_point_group_measured_fraction_full 0.999
_diffrn_reflns_point_group_measured_fraction_max 0.840
_diffrn_reflns_theta_full 25.242
_diffrn_reflns_theta_max 30.029
_diffrn_reflns_theta_min 2.067
_diffrn_source 'fine-focus sealed X-ray tube'
_diffrn_source_type 'Enhance (Mo) X-ray Source'
_exptl_absorpt_coefficient_mu 0.621
_exptl_absorpt_correction_T_max 1.00000
_exptl_absorpt_correction_T_min 0.87755
_exptl_absorpt_correction_type multi-scan
_exptl_absorpt_process_details
;
CrysAlisPro 1.171.39.30c (Rigaku Oxford Diffraction, 2017)
Empirical absorption correction using spherical harmonics,
 implemented in SCALE3 ABSPACK scaling algorithm.
;
_exptl_crystal_colour 'clear light colourless'
_exptl_crystal_colour_lustre clear
_exptl_crystal_colour_modifier light
_exptl_crystal_colour_primary colourless
_exptl_crystal_density_diffrn 1.440
_exptl_crystal_description plate
_exptl_crystal_F_000 1260
_exptl_crystal_size_max 0.2
_exptl_crystal_size_mid 0.1
_exptl_crystal_size_min 0.03
_refine_diff_density_max 1.206
_refine_diff_density_min -0.514
_refine_diff_density_rms 0.073
_refine_ls_extinction_method none
_refine_ls_goodness_of_fit_ref 1.047
_refine_ls_hydrogen_treatment mixed
_refine_ls_matrix_type full
_refine_ls_number_parameters 784
_refine_ls_number_reflns 13632
_refine_ls_number_restraints 98
_refine_ls_restrained_S_all 1.061
_refine_ls_R_factor_all 0.0818
_refine_ls_R_factor_gt 0.0575
_refine_ls_shift/su_max 0.002
_refine_ls_shift/su_mean 0.000
_refine_ls_structure_factor_coef Fsqd
_refine_ls_weighting_details 'w=1/[\s^2^(Fo^2^)+(0.0522P)^2^+3.6157P] where P=(Fo^2^+2Fc^2^)/3'
_refine_ls_weighting_scheme calc
_refine_ls_wR_factor_gt 0.1229
_refine_ls_wR_factor_ref 0.1316
_reflns_Friedel_coverage 0.000
_reflns_number_gt 10640
_reflns_number_total 13632
_reflns_threshold_expression 'I > 2\s(I)'
_cod_data_source_file c9cc03895g2.cif
_cod_data_source_block s4986r
_cod_original_cell_volume 2776.06(14)
_cod_database_code 7123793
_shelxl_version_number 2014/6
_chemical_oxdiff_formula Zn1N2O2C40H40
_shelx_space_group_comment
;
The symmetry employed for this shelxl refinement is uniquely defined
by the following loop, which should always be used as a source of
symmetry information in preference to the above space-group names.
They are only intended as comments.
;
_shelx_estimated_absorpt_t_max 0.982
_shelx_estimated_absorpt_t_min 0.886
_reflns_odcompleteness_completeness 99.92
_reflns_odcompleteness_iscentric 1
_reflns_odcompleteness_theta 26.32
_olex2_refinement_description
;
1. Fixed Uiso
 At 1.2 times of:
  All C(H) groups, All C(H,H) groups, All N(H) groups, All N(H,H) groups
 At 1.5 times of:
  All C(H,H,H) groups, All O(H,H) groups
2. Restrained distances
 O11-H11A = O11-H11B
 0.85 with sigma of 0.02
 O74-H74A = O74-H74B
 0.85 with sigma of 0.02
 O76-H76A = O76-H76B
 0.85 with sigma of 0.02
 H11A-H11B
 1.34 with sigma of 0.04
 H74A-H74B
 1.34 with sigma of 0.04
 H76A-H76B
 1.34 with sigma of 0.04
 Zn1-H11A \\sim Zn1-H11B
 with sigma of 0.02
 Cl8A-O9A \\sim Cl8-O10 \\sim Cl8A-O10A \\sim Cl8-O0AA \\sim Cl8-O9 \\sim
Cl8A-O0AB \\sim Cl8-O7 ~
 Cl8A-O7A
 with sigma of 0.02
3. Rigid body (RIGU) restrains
 O10A, Cl8A, O7A, O0AB, O9A, O10, Cl8, O7, O9, O0AA
 with sigma for 1-2 distances of 0.004 and sigma for 1-3 distances of 0.004
4. Others
 Sof(Cl8A)=Sof(O7A)=Sof(O0AB)=Sof(O9A)=Sof(O10A)=1-FVAR(1)
 Sof(Cl8)=Sof(O7)=Sof(O9)=Sof(O10)=Sof(O0AA)=FVAR(1)
5.a Free rotating group:
 O73(H73A,H73B), O75(H75A,H75B), O77(H77A,H77B)
5.b Secondary CH2 refined with riding coordinates:
 C46(H46A,H46B), C25(H25A,H25B), C22(H22A,H22B), C24(H24A,H24B)
5.c Aromatic/amide H refined with riding coordinates:
 N33(H33), N45(H45), N42(H42), N36(H36), N39(H39), C28(H28), C20(H20),
 C31(H31), C29(H29), C65(H65), C70(H70), C64(H64), C15(H15), C14(H14), C67(H67),
  C19(H19), C18(H18), C17(H17), C68(H68), C69(H69)
5.d X=CH2 refined with riding coordinates:
 N49(H49A,H49B)
5.e Idealised Me refined as rotating group:
 C51(H51A,H51B,H51C), C52(H52A,H52B,H52C), C57(H57A,H57B,H57C), C54(H54A,H54B,
 H54C), C55(H55A,H55B,H55C), C60(H60A,H60B,H60C), C58(H58A,H58B,H58C), C61(H61A,
 H61B,H61C)
;
_olex2_submission_special_instructions 'No special instructions were received'
_oxdiff_exptl_absorpt_empirical_details
;
Empirical correction (ABSPACK) includes:
- Absorption correction using spherical harmonics
- Frame scaling
;
_oxdiff_exptl_absorpt_empirical_full_max 1.507
_oxdiff_exptl_absorpt_empirical_full_min 0.765

loop_
_space_group_symop_operation_xyz
'x, y, z'
'-x, -y, -z'

loop_
_atom_site_label
_atom_site_type_symbol
_atom_site_fract_x
_atom_site_fract_y
_atom_site_fract_z
_atom_site_U_iso_or_equiv
_atom_site_adp_type
_atom_site_occupancy
_atom_site_site_symmetry_order
_atom_site_calc_flag
_atom_site_refinement_flags_posn
_atom_site_refinement_flags_adp
_atom_site_refinement_flags_occupancy
_atom_site_disorder_assembly
_atom_site_disorder_group
Zn1 Zn 1.10866(3) 0.22582(2) 0.87970(2) 0.01768(8) Uani 1 1 d D . . . .
Cl3 Cl 0.76435(9) 0.37770(5) 0.90676(4) 0.03781(19) Uani 1 1 d . . . . .
Cl8 Cl 0.5077(3) 0.7215(3) 0.8304(2) 0.0340(6) Uani 0.708(6) 1 d D U P A 1
O11 O 0.9185(2) 0.15181(14) 0.81939(10) 0.0289(4) Uani 1 1 d D . . . .
H11A H 0.837(2) 0.168(2) 0.8213(16) 0.043 Uiso 1 1 d DR . . . .
H11B H 0.916(3) 0.120(2) 0.7803(11) 0.043 Uiso 1 1 d DR . . . .
O59 O 0.5729(2) 0.39252(12) 0.54268(9) 0.0251(4) Uani 1 1 d . . . . .
O62 O 0.8260(2) 0.32769(12) 0.66262(10) 0.0253(4) Uani 1 1 d . . . . .
O50 O 0.1303(2) 0.12953(13) 0.33908(9) 0.0275(4) Uani 1 1 d . . . . .
O53 O 0.26505(19) 0.07076(12) 0.49360(10) 0.0241(4) Uani 1 1 d . . . . .
O56 O 0.25895(19) 0.27693(13) 0.58968(10) 0.0277(4) Uani 1 1 d . . . . .
N33 N 0.9021(2) 0.47734(14) 0.66645(11) 0.0199(4) Uani 1 1 d . . . . .
H33 H 0.9533 0.5297 0.6899 0.024 Uiso 1 1 calc R . . . .
N26 N 1.1116(2) 0.33639(14) 0.83227(11) 0.0187(4) Uani 1 1 d . . . . .
N45 N 0.1476(2) 0.22151(14) 0.44289(11) 0.0190(4) Uani 1 1 d . . . . .
H45 H 0.2030 0.2504 0.4808 0.023 Uiso 1 1 calc R . . . .
N12 N 1.0299(2) 0.20693(15) 0.96990(11) 0.0203(4) Uani 1 1 d . . . . .
N23 N 1.2541(2) 0.33634(15) 0.95602(11) 0.0209(4) Uani 1 1 d . . . . .
N72 N 1.2937(2) 0.17232(15) 0.88121(11) 0.0202(4) Uani 1 1 d . . . . .
N42 N 0.4230(2) 0.19456(14) 0.47997(11) 0.0204(4) Uani 1 1 d . . . . .
H42 H 0.4913 0.2420 0.4999 0.024 Uiso 1 1 calc R . . . .
N36 N 0.5954(2) 0.44302(14) 0.65597(11) 0.0211(4) Uani 1 1 d . . . . .
H36 H 0.6537 0.4706 0.6934 0.025 Uiso 1 1 calc R . . . .
O48 O -0.2460(2) 0.14855(16) 0.43796(14) 0.0467(6) Uani 1 1 d . . . . .
N39 N 0.4864(2) 0.25603(14) 0.62092(11) 0.0213(5) Uani 1 1 d . . . . .
H39 H 0.5746 0.2816 0.6415 0.026 Uiso 1 1 calc R . . . .
O73 O 0.7597(3) 0.54389(16) 0.79158(11) 0.0391(5) Uani 1 1 d . . . . .
H73A H 0.7145 0.5861 0.8041 0.059 Uiso 1 1 d G . . . .
H73B H 0.7494 0.5116 0.8205 0.059 Uiso 1 1 d G . . . .
N49 N -0.0647(3) 0.07782(17) 0.46226(13) 0.0327(6) Uani 1 1 d . . . . .
H49A H -0.1245 0.0316 0.4688 0.039 Uiso 1 1 calc R . . . .
H49B H 0.0284 0.0797 0.4667 0.039 Uiso 1 1 calc R . . . .
O74 O 0.8995(3) 0.06829(17) 0.69554(12) 0.0508(6) Uani 1 1 d D . . . .
H74A H 0.887(5) 0.0101(13) 0.677(2) 0.076 Uiso 1 1 d DR . . . .
H74B H 0.940(5) 0.091(3) 0.6612(18) 0.076 Uiso 1 1 d DR . . . .
C21 C 0.9357(3) 0.13087(18) 0.97875(14) 0.0223(5) Uani 1 1 d . . . . .
C63 C 1.3988(3) 0.21684(18) 0.93338(13) 0.0214(5) Uani 1 1 d . . . . .
C28 C 1.1994(3) 0.49729(17) 0.84882(13) 0.0226(5) Uani 1 1 d . . . . .
H28 H 1.2609 0.5517 0.8746 0.027 Uiso 1 1 calc R . . . .
C71 C 1.3139(3) 0.09449(18) 0.83863(13) 0.0224(5) Uani 1 1 d . . . . .
C20 C 0.9162(3) 0.04598(19) 0.93163(15) 0.0260(6) Uani 1 1 d . . . . .
H20 H 0.9687 0.0411 0.8955 0.031 Uiso 1 1 calc R . . . .
C27 C 1.2033(3) 0.41600(17) 0.86680(13) 0.0199(5) Uani 1 1 d . . . . .
C31 C 1.0184(3) 0.33693(17) 0.77755(13) 0.0192(5) Uani 1 1 d . . . . .
H31 H 0.9550 0.2821 0.7537 0.023 Uiso 1 1 calc R . . . .
O75 O 0.9924(3) 0.19004(18) 0.62341(18) 0.0640(8) Uani 1 1 d . . . . .
H75A H 1.0746 0.2149 0.6144 0.096 Uiso 1 1 d G . . . .
H75B H 0.9378 0.2287 0.6285 0.096 Uiso 1 1 d G . . . .
C46 C -0.0063(3) 0.22550(18) 0.43334(14) 0.0234(5) Uani 1 1 d . . . . .
H46A H -0.0337 0.2303 0.3873 0.028 Uiso 1 1 calc R . . . .
H46B H -0.0167 0.2813 0.4635 0.028 Uiso 1 1 calc R . . . .
C25 C 1.3693(3) 0.29529(18) 0.98428(14) 0.0238(6) Uani 1 1 d . . . . .
H25A H 1.3393 0.2736 1.0229 0.029 Uiso 1 1 calc R . . . .
H25B H 1.4597 0.3419 1.0003 0.029 Uiso 1 1 calc R . . . .
O2 O 0.8164(3) 0.29635(18) 0.89801(17) 0.0641(8) Uani 1 1 d . . . . .
C29 C 1.1035(3) 0.49736(17) 0.79222(14) 0.0223(5) Uani 1 1 d . . . . .
H29 H 1.1004 0.5516 0.7792 0.027 Uiso 1 1 calc R . . . .
C32 C 0.9053(3) 0.40388(17) 0.69118(13) 0.0194(5) Uani 1 1 d . . . . .
O76 O 1.0773(4) 0.66774(17) 0.72380(17) 0.0639(8) Uani 1 1 d D . . . .
H76A H 1.173(3) 0.697(3) 0.726(3) 0.096 Uiso 1 1 d DR . . . .
H76B H 1.040(5) 0.710(3) 0.743(3) 0.096 Uiso 1 1 d DR . . . .
C34 C 0.8146(3) 0.47255(18) 0.60088(13) 0.0222(5) Uani 1 1 d . . . . .
O77 O 0.9170(3) -0.2062(2) 0.77290(16) 0.0649(8) Uani 1 1 d . . . . .
H77A H 0.8352 -0.2225 0.7860 0.097 Uiso 1 1 d G . . . .
H77B H 0.8953 -0.1828 0.7400 0.097 Uiso 1 1 d G . . . .
C41 C 0.3691(3) 0.13736(17) 0.51718(13) 0.0205(5) Uani 1 1 d . . . . .
C44 C 0.2056(3) 0.17413(17) 0.39426(13) 0.0194(5) Uani 1 1 d . . . . .
C35 C 0.6499(3) 0.43164(17) 0.59770(13) 0.0205(5) Uani 1 1 d . . . . .
C22 C 1.1609(3) 0.36613(18) 1.00602(14) 0.0245(6) Uani 1 1 d . . . . .
H22A H 1.1051 0.4067 0.9899 0.029 Uiso 1 1 calc R . . . .
H22B H 1.2229 0.3998 1.0487 0.029 Uiso 1 1 calc R . . . .
C30 C 1.0118(3) 0.41503(17) 0.75489(13) 0.0182(5) Uani 1 1 d . . . . .
C65 C 1.5541(3) 0.1132(2) 0.90387(16) 0.0307(6) Uani 1 1 d . . . . .
H65 H 1.6425 0.0948 0.9113 0.037 Uiso 1 1 calc R . . . .
C40 C 0.4515(3) 0.15675(17) 0.58987(13) 0.0221(5) Uani 1 1 d . . . . .
C70 C 1.2022(3) 0.0448(2) 0.78428(15) 0.0316(6) Uani 1 1 d . . . . .
H70 H 1.1170 0.0662 0.7759 0.038 Uiso 1 1 calc R . . . .
C47 C -0.1157(3) 0.14579(19) 0.44536(14) 0.0259(6) Uani 1 1 d . . . . .
C16 C 0.8600(3) 0.1367(2) 1.03493(14) 0.0268(6) Uani 1 1 d . . . . .
C13 C 1.0558(3) 0.28461(18) 1.01730(13) 0.0232(5) Uani 1 1 d . . . . .
C66 C 1.4444(3) 0.06188(19) 0.84930(14) 0.0264(6) Uani 1 1 d . . . . .
C24 C 1.3144(3) 0.40933(18) 0.92372(14) 0.0236(5) Uani 1 1 d . . . . .
H24A H 1.4023 0.3968 0.9062 0.028 Uiso 1 1 calc R . . . .
H24B H 1.3422 0.4674 0.9573 0.028 Uiso 1 1 calc R . . . .
O O 0.8769(4) 0.44893(18) 0.8981(2) 0.0890(13) Uani 1 1 d . . . . .
C64 C 1.5322(3) 0.18913(19) 0.94585(15) 0.0265(6) Uani 1 1 d . . . . .
H64 H 1.6044 0.2225 0.9824 0.032 Uiso 1 1 calc R . . . .
C37 C 0.4385(3) 0.40943(19) 0.65724(14) 0.0256(6) Uani 1 1 d . . . . .
C38 C 0.3880(3) 0.30804(18) 0.61863(13) 0.0223(5) Uani 1 1 d . . . . .
O6 O 0.7302(4) 0.3980(2) 0.97428(18) 0.0893(12) Uani 1 1 d . . . . .
C51 C 0.4090(3) 0.0949(2) 0.36625(15) 0.0299(6) Uani 1 1 d . . . . .
H51A H 0.5132 0.0989 0.3758 0.045 Uiso 1 1 calc GR . . . .
H51B H 0.3804 0.0900 0.3187 0.045 Uiso 1 1 calc GR . . . .
H51C H 0.3568 0.0420 0.3783 0.045 Uiso 1 1 calc GR . . . .
C43 C 0.3719(3) 0.18050(18) 0.40729(13) 0.0219(5) Uani 1 1 d . . . . .
C15 C 0.8880(3) 0.2213(2) 1.08308(15) 0.0328(7) Uani 1 1 d . . . . .
H15 H 0.8387 0.2274 1.1202 0.039 Uiso 1 1 calc R . . . .
C14 C 0.9876(3) 0.2942(2) 1.07516(14) 0.0309(6) Uani 1 1 d . . . . .
H14 H 1.0099 0.3496 1.1077 0.037 Uiso 1 1 calc R . . . .
C67 C 1.4564(4) -0.0208(2) 0.80632(16) 0.0361(7) Uani 1 1 d . . . . .
H67 H 1.5413 -0.0430 0.8133 0.043 Uiso 1 1 calc R . . . .
C52 C 0.4493(3) 0.2653(2) 0.38603(15) 0.0300(6) Uani 1 1 d . . . . .
H52A H 0.4282 0.3192 0.4132 0.045 Uiso 1 1 calc GR . . . .
H52B H 0.4142 0.2601 0.3391 0.045 Uiso 1 1 calc GR . . . .
H52C H 0.5538 0.2695 0.3925 0.045 Uiso 1 1 calc GR . . . .
C57 C 0.4173(3) 0.4120(2) 0.73067(15) 0.0364(7) Uani 1 1 d . . . . .
H57A H 0.4829 0.3798 0.7501 0.055 Uiso 1 1 calc GR . . . .
H57B H 0.3173 0.3834 0.7316 0.055 Uiso 1 1 calc GR . . . .
H57C H 0.4386 0.4745 0.7564 0.055 Uiso 1 1 calc GR . . . .
C19 C 0.8200(3) -0.0294(2) 0.93905(16) 0.0318(7) Uani 1 1 d . . . . .
H19 H 0.8075 -0.0854 0.9080 0.038 Uiso 1 1 calc R . . . .
C18 C 0.7403(3) -0.0225(2) 0.99336(17) 0.0371(7) Uani 1 1 d . . . . .
H18 H 0.6730 -0.0736 0.9971 0.045 Uiso 1 1 calc R . . . .
C17 C 0.7601(3) 0.0579(2) 1.04050(16) 0.0353(7) Uani 1 1 d . . . . .
H17 H 0.7077 0.0611 1.0766 0.042 Uiso 1 1 calc R . . . .
C54 C 0.5979(3) 0.12697(19) 0.58464(16) 0.0296(6) Uani 1 1 d . . . . .
H54A H 0.6560 0.1637 0.5604 0.044 Uiso 1 1 calc GR . . . .
H54B H 0.5787 0.0637 0.5609 0.044 Uiso 1 1 calc GR . . . .
H54C H 0.6507 0.1349 0.6294 0.044 Uiso 1 1 calc GR . . . .
C68 C 1.3454(4) -0.0686(2) 0.75489(17) 0.0392(7) Uani 1 1 d . . . . .
H68 H 1.3540 -0.1234 0.7273 0.047 Uiso 1 1 calc R . . . .
C55 C 0.3616(3) 0.1049(2) 0.63290(15) 0.0334(7) Uani 1 1 d . . . . .
H55A H 0.4153 0.1187 0.6781 0.050 Uiso 1 1 calc GR . . . .
H55B H 0.3437 0.0403 0.6133 0.050 Uiso 1 1 calc GR . . . .
H55C H 0.2692 0.1231 0.6343 0.050 Uiso 1 1 calc GR . . . .
O7 O 0.4889(7) 0.7855(4) 0.8897(3) 0.0607(16) Uani 0.708(6) 1 d D U P A 1
C60 C 0.8269(3) 0.57029(19) 0.59267(16) 0.0344(7) Uani 1 1 d . . . . .
H60A H 0.7952 0.6062 0.6305 0.052 Uiso 1 1 calc GR . . . .
H60B H 0.7657 0.5694 0.5514 0.052 Uiso 1 1 calc GR . . . .
H60C H 0.9275 0.5968 0.5909 0.052 Uiso 1 1 calc GR . . . .
C58 C 0.3460(3) 0.4678(2) 0.62688(18) 0.0403(8) Uani 1 1 d . . . . .
H58A H 0.3739 0.5298 0.6537 0.060 Uiso 1 1 calc GR . . . .
H58B H 0.2434 0.4437 0.6266 0.060 Uiso 1 1 calc GR . . . .
H58C H 0.3628 0.4665 0.5813 0.060 Uiso 1 1 calc GR . . . .
C69 C 1.2186(4) -0.0349(2) 0.74363(16) 0.0383(7) Uani 1 1 d . . . . .
H69 H 1.1439 -0.0672 0.7079 0.046 Uiso 1 1 calc R . . . .
C61 C 0.8720(3) 0.4159(2) 0.54307(15) 0.0330(7) Uani 1 1 d . . . . .
H61A H 0.9747 0.4413 0.5448 0.050 Uiso 1 1 calc GR . . . .
H61B H 0.8180 0.4168 0.5005 0.050 Uiso 1 1 calc GR . . . .
H61C H 0.8594 0.3539 0.5475 0.050 Uiso 1 1 calc GR . . . .
O9 O 0.5561(6) 0.6457(3) 0.8498(2) 0.0678(16) Uani 0.708(6) 1 d D U P A 1
O10 O 0.6155(8) 0.7766(6) 0.8048(5) 0.096(2) Uani 0.708(6) 1 d D U P A 1
O5 O 0.6384(5) 0.3692(4) 0.8637(3) 0.139(2) Uani 1 1 d . . . . .
O0AA O 0.3875(6) 0.6865(4) 0.7789(3) 0.107(2) Uani 0.708(6) 1 d D U P A 1
Cl8A Cl 0.5469(10) 0.7313(7) 0.8335(5) 0.047(2) Uani 0.292(6) 1 d D U P A 2
O7A O 0.4365(18) 0.7461(12) 0.8777(8) 0.076(4) Uani 0.292(6) 1 d D U P A 2
O0AB O 0.472(2) 0.6428(9) 0.8004(10) 0.123(6) Uani 0.292(6) 1 d D U P A 2
O9A O 0.6933(11) 0.7250(8) 0.8572(4) 0.064(3) Uani 0.292(6) 1 d D U P A 2
O10A O 0.558(2) 0.7842(13) 0.7856(8) 0.080(5) Uani 0.292(6) 1 d D U P A 2

loop_
_atom_site_aniso_label
_atom_site_aniso_U_11
_atom_site_aniso_U_22
_atom_site_aniso_U_33
_atom_site_aniso_U_23
_atom_site_aniso_U_13
_atom_site_aniso_U_12
Zn1 0.01454(14) 0.02021(15) 0.01747(15) 0.00458(11) -0.00004(11) 0.00339(10)
Cl3 0.0370(4) 0.0318(4) 0.0544(5) 0.0162(3) 0.0228(4) 0.0156(3)
Cl8 0.0334(10) 0.0387(10) 0.0290(9) 0.0055(7) 0.0025(8) 0.0101(8)
O11 0.0216(10) 0.0297(11) 0.0315(11) 0.0086(9) -0.0049(9) 0.0004(8)
O59 0.0280(10) 0.0252(10) 0.0182(9) 0.0043(7) -0.0015(8) 0.0007(8)
O62 0.0248(10) 0.0178(9) 0.0294(10) 0.0041(8) -0.0051(8) 0.0032(7)
O50 0.0234(10) 0.0328(11) 0.0218(10) 0.0013(8) -0.0001(8) 0.0037(8)
O53 0.0196(9) 0.0182(9) 0.0303(10) 0.0054(8) -0.0007(8) -0.0022(7)
O56 0.0145(9) 0.0376(11) 0.0263(10) 0.0014(8) 0.0023(8) 0.0020(8)
N33 0.0188(10) 0.0177(10) 0.0216(11) 0.0049(8) 0.0009(9) 0.0011(8)
N26 0.0157(10) 0.0200(10) 0.0198(11) 0.0049(8) 0.0021(8) 0.0031(8)
N45 0.0150(10) 0.0176(10) 0.0223(11) 0.0024(8) 0.0020(8) 0.0015(8)
N12 0.0165(10) 0.0245(11) 0.0207(11) 0.0065(9) 0.0020(8) 0.0058(8)
N23 0.0168(10) 0.0247(11) 0.0194(11) 0.0048(9) 0.0000(8) 0.0024(8)
N72 0.0156(10) 0.0263(11) 0.0198(11) 0.0081(9) 0.0017(8) 0.0054(8)
N42 0.0149(10) 0.0210(11) 0.0226(11) 0.0052(9) 0.0004(8) -0.0009(8)
N36 0.0170(10) 0.0220(11) 0.0199(11) -0.0014(9) -0.0008(9) 0.0027(8)
O48 0.0177(10) 0.0494(14) 0.0769(18) 0.0266(13) 0.0058(11) 0.0052(9)
N39 0.0160(10) 0.0232(11) 0.0212(11) 0.0039(9) -0.0010(9) -0.0003(8)
O73 0.0379(13) 0.0445(14) 0.0308(12) -0.0002(10) 0.0035(10) 0.0109(10)
N49 0.0200(12) 0.0320(13) 0.0474(16) 0.0212(12) 0.0032(11) -0.0031(10)
O74 0.0657(17) 0.0370(13) 0.0381(14) -0.0029(11) -0.0123(12) 0.0089(12)
C21 0.0174(12) 0.0266(14) 0.0248(14) 0.0121(11) -0.0011(10) 0.0056(10)
C63 0.0185(12) 0.0247(13) 0.0225(13) 0.0114(11) 0.0013(10) 0.0027(10)
C28 0.0224(13) 0.0190(12) 0.0225(13) 0.0011(10) 0.0018(10) 0.0007(10)
C71 0.0204(13) 0.0255(13) 0.0223(13) 0.0078(11) 0.0052(10) 0.0046(10)
C20 0.0204(13) 0.0284(14) 0.0303(15) 0.0114(12) -0.0002(11) 0.0060(11)
C27 0.0155(12) 0.0242(13) 0.0197(13) 0.0045(10) 0.0054(10) 0.0031(10)
C31 0.0164(12) 0.0203(12) 0.0192(12) 0.0035(10) 0.0021(10) 0.0024(9)
O75 0.0471(16) 0.0482(16) 0.101(2) 0.0124(16) 0.0355(16) 0.0121(13)
C46 0.0189(13) 0.0214(13) 0.0302(15) 0.0054(11) 0.0051(11) 0.0051(10)
C25 0.0182(13) 0.0283(14) 0.0224(14) 0.0059(11) -0.0045(10) 0.0038(10)
O2 0.0645(18) 0.0471(15) 0.102(2) 0.0320(15) 0.0482(17) 0.0290(13)
C29 0.0231(13) 0.0187(12) 0.0268(14) 0.0077(10) 0.0056(11) 0.0056(10)
C32 0.0156(12) 0.0207(13) 0.0240(13) 0.0059(10) 0.0064(10) 0.0064(9)
O76 0.073(2) 0.0329(14) 0.072(2) 0.0105(13) -0.0229(17) 0.0010(13)
C34 0.0218(13) 0.0221(13) 0.0226(13) 0.0095(10) 0.0003(10) 0.0025(10)
O77 0.0650(19) 0.083(2) 0.0578(19) 0.0428(16) 0.0092(15) 0.0155(16)
C41 0.0167(12) 0.0189(12) 0.0261(14) 0.0057(10) 0.0036(10) 0.0039(9)
C44 0.0198(12) 0.0178(12) 0.0198(13) 0.0057(10) 0.0023(10) 0.0013(9)
C35 0.0255(13) 0.0166(12) 0.0217(13) 0.0069(10) 0.0035(11) 0.0078(10)
C22 0.0247(14) 0.0242(13) 0.0224(14) 0.0016(11) 0.0028(11) 0.0046(11)
C30 0.0151(12) 0.0209(12) 0.0197(13) 0.0049(10) 0.0045(10) 0.0059(9)
C65 0.0197(13) 0.0363(16) 0.0423(18) 0.0173(14) 0.0046(12) 0.0125(12)
C40 0.0204(13) 0.0202(13) 0.0245(14) 0.0078(10) 0.0004(10) 0.0009(10)
C70 0.0231(14) 0.0405(17) 0.0275(15) -0.0002(13) 0.0030(12) 0.0081(12)
C47 0.0169(13) 0.0309(15) 0.0291(15) 0.0072(12) 0.0032(11) 0.0034(11)
C16 0.0192(13) 0.0367(16) 0.0288(15) 0.0174(12) 0.0015(11) 0.0073(11)
C13 0.0202(13) 0.0295(14) 0.0199(13) 0.0056(11) 0.0005(10) 0.0075(10)
C66 0.0249(14) 0.0304(15) 0.0273(15) 0.0116(12) 0.0073(11) 0.0077(11)
C24 0.0183(13) 0.0237(13) 0.0251(14) 0.0052(11) 0.0001(10) -0.0011(10)
O 0.107(3) 0.0351(14) 0.135(3) 0.0121(16) 0.097(2) 0.0038(15)
C64 0.0183(13) 0.0317(15) 0.0289(15) 0.0108(12) -0.0028(11) 0.0042(11)
C37 0.0189(13) 0.0319(15) 0.0240(14) 0.0006(11) 0.0028(11) 0.0081(11)
C38 0.0188(13) 0.0298(14) 0.0170(13) 0.0043(10) 0.0045(10) 0.0024(10)
O6 0.127(3) 0.0574(18) 0.084(2) 0.0045(16) 0.074(2) 0.0012(19)
C51 0.0253(14) 0.0343(16) 0.0282(15) -0.0006(12) 0.0046(12) 0.0110(12)
C43 0.0184(12) 0.0263(13) 0.0195(13) 0.0047(10) 0.0032(10) 0.0022(10)
C15 0.0298(16) 0.0493(19) 0.0214(14) 0.0104(13) 0.0073(12) 0.0099(13)
C14 0.0300(15) 0.0378(16) 0.0217(14) 0.0008(12) 0.0038(12) 0.0072(12)
C67 0.0341(17) 0.0403(17) 0.0397(18) 0.0093(14) 0.0144(14) 0.0174(14)
C52 0.0236(14) 0.0377(16) 0.0277(15) 0.0133(12) 0.0048(12) -0.0020(12)
C57 0.0235(15) 0.0506(19) 0.0278(16) -0.0052(14) 0.0092(12) 0.0040(13)
C19 0.0293(15) 0.0248(14) 0.0417(18) 0.0137(13) -0.0019(13) 0.0050(12)
C18 0.0307(16) 0.0350(17) 0.051(2) 0.0268(15) 0.0049(14) 0.0017(13)
C17 0.0304(16) 0.0463(19) 0.0367(17) 0.0247(15) 0.0096(13) 0.0080(13)
C54 0.0266(14) 0.0239(14) 0.0356(16) 0.0057(12) -0.0042(12) 0.0064(11)
C68 0.0383(18) 0.0402(18) 0.0356(18) -0.0034(14) 0.0139(14) 0.0101(14)
C55 0.0330(16) 0.0360(16) 0.0288(16) 0.0164(13) -0.0007(13) -0.0043(13)
O7 0.094(4) 0.057(3) 0.039(2) 0.006(2) 0.013(3) 0.039(3)
C60 0.0379(17) 0.0241(15) 0.0386(17) 0.0165(13) -0.0068(14) -0.0021(12)
C58 0.0276(16) 0.0361(17) 0.052(2) -0.0011(15) -0.0043(15) 0.0148(13)
C69 0.0305(16) 0.0457(19) 0.0307(17) -0.0056(14) 0.0068(13) 0.0046(14)
C61 0.0320(16) 0.0433(18) 0.0252(15) 0.0084(13) 0.0106(12) 0.0082(13)
O9 0.104(4) 0.070(3) 0.045(2) 0.014(2) 0.016(2) 0.054(3)
O10 0.078(4) 0.100(5) 0.110(6) 0.033(4) 0.042(4) -0.004(4)
O5 0.076(3) 0.231(6) 0.152(4) 0.115(4) 0.003(3) 0.070(3)
O0AA 0.079(3) 0.093(4) 0.117(4) 0.004(3) -0.063(3) 0.013(3)
Cl8A 0.072(5) 0.046(3) 0.029(2) 0.012(2) 0.007(3) 0.024(4)
O7A 0.088(9) 0.093(11) 0.051(7) 0.007(7) 0.024(7) 0.037(7)
O0AB 0.126(10) 0.062(6) 0.151(11) -0.010(6) 0.000(8) 0.003(6)
O9A 0.074(6) 0.096(8) 0.037(5) 0.023(5) 0.020(4) 0.041(5)
O10A 0.117(12) 0.097(8) 0.051(7) 0.034(6) 0.030(7) 0.053(8)

loop_
_atom_type_symbol
_atom_type_description
_atom_type_scat_dispersion_real
_atom_type_scat_dispersion_imag
_atom_type_scat_source
C C 0.0033 0.0016 'International Tables Vol C Tables 4.2.6.8 and 6.1.1.4'
H H 0.0000 0.0000 'International Tables Vol C Tables 4.2.6.8 and 6.1.1.4'
Cl Cl 0.1484 0.1585 'International Tables Vol C Tables 4.2.6.8 and 6.1.1.4'
N N 0.0061 0.0033 'International Tables Vol C Tables 4.2.6.8 and 6.1.1.4'
O O 0.0106 0.0060 'International Tables Vol C Tables 4.2.6.8 and 6.1.1.4'
Zn Zn 0.2839 1.4301 'International Tables Vol C Tables 4.2.6.8 and 6.1.1.4'

loop_
_geom_angle_atom_site_label_1
_geom_angle_atom_site_label_2
_geom_angle_atom_site_label_3
_geom_angle
O11 Zn1 N26 92.37(8)
O11 Zn1 N12 93.30(8)
O11 Zn1 N23 158.30(8)
O11 Zn1 N72 119.58(9)
N26 Zn1 N23 78.93(8)
N12 Zn1 N26 129.77(8)
N12 Zn1 N23 77.77(8)
N72 Zn1 N26 116.09(8)
N72 Zn1 N12 103.84(8)
N72 Zn1 N23 81.96(8)
O2 Cl3 O 108.71(18)
O2 Cl3 O6 107.3(2)
O Cl3 O6 110.7(2)
O5 Cl3 O2 112.7(3)
O5 Cl3 O 110.5(3)
O5 Cl3 O6 106.9(3)
O9 Cl8 O7 109.8(4)
O10 Cl8 O7 101.5(6)
O10 Cl8 O9 113.2(5)
O0AA Cl8 O7 117.4(5)
O0AA Cl8 O9 108.1(4)
O0AA Cl8 O10 106.9(5)
Zn1 O11 H11A 122.4(19)
Zn1 O11 H11B 123(2)
H11A O11 H11B 109(3)
C32 N33 H33 118.6
C32 N33 C34 122.7(2)
C34 N33 H33 118.6
C27 N26 Zn1 115.11(16)
C31 N26 Zn1 125.95(17)
C31 N26 C27 118.3(2)
C46 N45 H45 119.2
C44 N45 H45 119.2
C44 N45 C46 121.5(2)
C21 N12 Zn1 127.55(18)
C13 N12 Zn1 112.28(17)
C13 N12 C21 118.9(2)
C25 N23 Zn1 105.27(16)
C25 N23 C22 112.3(2)
C25 N23 C24 112.3(2)
C22 N23 Zn1 104.88(15)
C24 N23 Zn1 108.89(15)
C24 N23 C22 112.5(2)
C63 N72 Zn1 113.18(17)
C63 N72 C71 118.9(2)
C71 N72 Zn1 127.72(17)
C41 N42 H42 118.2
C41 N42 C43 123.6(2)
C43 N42 H42 118.2
C35 N36 H36 119.3
C35 N36 C37 121.3(2)
C37 N36 H36 119.3
C40 N39 H39 118.4
C38 N39 H39 118.4
C38 N39 C40 123.3(2)
H73A O73 H73B 104.4
H49A N49 H49B 120.0
C47 N49 H49A 120.0
C47 N49 H49B 120.0
H74A O74 H74B 98(3)
N12 C21 C20 119.6(2)
N12 C21 C16 120.9(2)
C20 C21 C16 119.5(2)
N72 C63 C25 118.7(2)
N72 C63 C64 122.6(2)
C64 C63 C25 118.5(2)
C27 C28 H28 120.2
C27 C28 C29 119.5(2)
C29 C28 H28 120.2
N72 C71 C70 119.8(2)
N72 C71 C66 121.3(2)
C70 C71 C66 118.9(3)
C21 C20 H20 120.0
C19 C20 C21 120.0(3)
C19 C20 H20 120.0
N26 C27 C28 121.9(2)
N26 C27 C24 115.6(2)
C28 C27 C24 122.4(2)
N26 C31 H31 118.4
N26 C31 C30 123.2(2)
C30 C31 H31 118.4
H75A O75 H75B 109.5
N45 C46 H46A 108.1
N45 C46 H46B 108.1
N45 C46 C47 116.8(2)
H46A C46 H46B 107.3
C47 C46 H46A 108.1
C47 C46 H46B 108.1
N23 C25 C63 112.7(2)
N23 C25 H25A 109.1
N23 C25 H25B 109.1
C63 C25 H25A 109.1
C63 C25 H25B 109.1
H25A C25 H25B 107.8
C28 C29 H29 120.5
C28 C29 C30 119.0(2)
C30 C29 H29 120.5
O62 C32 N33 122.0(2)
O62 C32 C30 119.9(2)
N33 C32 C30 118.0(2)
H76A O76 H76B 102(3)
N33 C34 C35 112.2(2)
N33 C34 C60 107.8(2)
N33 C34 C61 110.5(2)
C60 C34 C35 106.9(2)
C61 C34 C35 109.3(2)
C61 C34 C60 110.2(2)
H77A O77 H77B 104.5
O53 C41 N42 122.5(2)
O53 C41 C40 122.0(2)
N42 C41 C40 115.5(2)
O50 C44 N45 122.1(2)
O50 C44 C43 120.5(2)
N45 C44 C43 117.4(2)
O59 C35 N36 122.6(2)
O59 C35 C34 119.7(2)
N36 C35 C34 117.7(2)
N23 C22 H22A 109.5
N23 C22 H22B 109.5
N23 C22 C13 110.8(2)
H22A C22 H22B 108.1
C13 C22 H22A 109.5
C13 C22 H22B 109.5
C31 C30 C29 118.0(2)
C31 C30 C32 116.9(2)
C29 C30 C32 125.1(2)
C66 C65 H65 119.7
C64 C65 H65 119.7
C64 C65 C66 120.6(3)
N39 C40 C41 109.9(2)
N39 C40 C54 107.6(2)
N39 C40 C55 110.3(2)
C54 C40 C41 106.8(2)
C55 C40 C41 111.2(2)
C55 C40 C54 110.8(2)
C71 C70 H70 119.9
C69 C70 C71 120.1(3)
C69 C70 H70 119.9
O48 C47 N49 124.2(3)
O48 C47 C46 117.6(3)
N49 C47 C46 118.3(2)
C21 C16 C17 118.9(3)
C15 C16 C21 118.1(2)
C15 C16 C17 123.0(3)
N12 C13 C22 117.3(2)
N12 C13 C14 123.0(3)
C14 C13 C22 119.7(2)
C65 C66 C71 117.6(3)
C65 C66 C67 123.4(3)
C67 C66 C71 119.0(3)
N23 C24 C27 111.1(2)
N23 C24 H24A 109.4
N23 C24 H24B 109.4
C27 C24 H24A 109.4
C27 C24 H24B 109.4
H24A C24 H24B 108.0
C63 C64 H64 120.5
C65 C64 C63 119.1(3)
C65 C64 H64 120.5
N36 C37 C38 110.3(2)
N36 C37 C57 108.7(2)
N36 C37 C58 110.5(2)
C57 C37 C38 105.7(2)
C57 C37 C58 110.8(2)
C58 C37 C38 110.7(2)
O56 C38 N39 122.6(2)
O56 C38 C37 120.2(2)
N39 C38 C37 117.1(2)
H51A C51 H51B 109.5
H51A C51 H51C 109.5
H51B C51 H51C 109.5
C43 C51 H51A 109.5
C43 C51 H51B 109.5
C43 C51 H51C 109.5
N42 C43 C44 110.0(2)
N42 C43 C51 111.5(2)
N42 C43 C52 107.1(2)
C44 C43 C52 108.1(2)
C51 C43 C44 110.2(2)
C51 C43 C52 109.9(2)
C16 C15 H15 120.0
C14 C15 C16 119.9(3)
C14 C15 H15 120.0
C13 C14 H14 120.5
C15 C14 C13 119.0(3)
C15 C14 H14 120.5
C66 C67 H67 119.6
C68 C67 C66 120.9(3)
C68 C67 H67 119.6
C43 C52 H52A 109.5
C43 C52 H52B 109.5
C43 C52 H52C 109.5
H52A C52 H52B 109.5
H52A C52 H52C 109.5
H52B C52 H52C 109.5
C37 C57 H57A 109.5
C37 C57 H57B 109.5
C37 C57 H57C 109.5
H57A C57 H57B 109.5
H57A C57 H57C 109.5
H57B C57 H57C 109.5
C20 C19 H19 119.9
C20 C19 C18 120.2(3)
C18 C19 H19 119.9
C19 C18 H18 119.6
C17 C18 C19 120.9(3)
C17 C18 H18 119.6
C16 C17 H17 119.8
C18 C17 C16 120.3(3)
C18 C17 H17 119.8
C40 C54 H54A 109.5
C40 C54 H54B 109.5
C40 C54 H54C 109.5
H54A C54 H54B 109.5
H54A C54 H54C 109.5
H54B C54 H54C 109.5
C67 C68 H68 120.1
C67 C68 C69 119.8(3)
C69 C68 H68 120.1
C40 C55 H55A 109.5
C40 C55 H55B 109.5
C40 C55 H55C 109.5
H55A C55 H55B 109.5
H55A C55 H55C 109.5
H55B C55 H55C 109.5
C34 C60 H60A 109.5
C34 C60 H60B 109.5
C34 C60 H60C 109.5
H60A C60 H60B 109.5
H60A C60 H60C 109.5
H60B C60 H60C 109.5
C37 C58 H58A 109.5
C37 C58 H58B 109.5
C37 C58 H58C 109.5
H58A C58 H58B 109.5
H58A C58 H58C 109.5
H58B C58 H58C 109.5
C70 C69 C68 121.2(3)
C70 C69 H69 119.4
C68 C69 H69 119.4
C34 C61 H61A 109.5
C34 C61 H61B 109.5
C34 C61 H61C 109.5
H61A C61 H61B 109.5
H61A C61 H61C 109.5
H61B C61 H61C 109.5
O0AB Cl8A O7A 93.9(12)
O0AB Cl8A O9A 106.0(12)
O0AB Cl8A O10A 108.4(15)
O9A Cl8A O7A 123.9(12)
O10A Cl8A O7A 115.6(13)
O10A Cl8A O9A 106.8(11)

loop_
_geom_bond_atom_site_label_1
_geom_bond_atom_site_label_2
_geom_bond_distance
Zn1 O11 2.0262(19)
Zn1 N26 2.123(2)
Zn1 N12 2.118(2)
Zn1 N23 2.159(2)
Zn1 N72 2.053(2)
Cl3 O2 1.407(3)
Cl3 O 1.421(3)
Cl3 O6 1.435(3)
Cl3 O5 1.356(4)
Cl8 O7 1.439(6)
Cl8 O9 1.439(5)
Cl8 O10 1.411(6)
Cl8 O0AA 1.385(5)
O11 H11A 0.849(17)
O11 H11B 0.840(17)
O59 C35 1.227(3)
O62 C32 1.239(3)
O50 C44 1.241(3)
O53 C41 1.235(3)
O56 C38 1.238(3)
N33 H33 0.8600
N33 C32 1.333(3)
N33 C34 1.468(3)
N26 C27 1.348(3)
N26 C31 1.340(3)
N45 H45 0.8600
N45 C46 1.446(3)
N45 C44 1.332(3)
N12 C21 1.380(3)
N12 C13 1.326(3)
N23 C25 1.471(3)
N23 C22 1.474(3)
N23 C24 1.472(3)
N72 C63 1.328(3)
N72 C71 1.377(3)
N42 H42 0.8600
N42 C41 1.344(3)
N42 C43 1.464(3)
N36 H36 0.8600
N36 C35 1.339(3)
N36 C37 1.466(3)
O48 C47 1.222(3)
N39 H39 0.8600
N39 C40 1.475(3)
N39 C38 1.331(3)
O73 H73A 0.8500
O73 H73B 0.8500
N49 H49A 0.8600
N49 H49B 0.8600
N49 C47 1.319(4)
O74 H74A 0.873(19)
O74 H74B 0.934(19)
C21 C20 1.410(4)
C21 C16 1.413(4)
C63 C25 1.504(4)
C63 C64 1.407(4)
C28 H28 0.9300
C28 C27 1.378(4)
C28 C29 1.381(4)
C71 C70 1.406(4)
C71 C66 1.417(4)
C20 H20 0.9300
C20 C19 1.371(4)
C27 C24 1.504(4)
C31 H31 0.9300
C31 C30 1.382(3)
O75 H75A 0.8501
O75 H75B 0.8503
C46 H46A 0.9700
C46 H46B 0.9700
C46 C47 1.520(4)
C25 H25A 0.9700
C25 H25B 0.9700
C29 H29 0.9300
C29 C30 1.392(4)
C32 C30 1.504(4)
O76 H76A 0.917(19)
O76 H76B 0.840(19)
C34 C35 1.539(4)
C34 C60 1.527(4)
C34 C61 1.524(4)
O77 H77A 0.8500
O77 H77B 0.8502
C41 C40 1.534(4)
C44 C43 1.529(4)
C22 H22A 0.9700
C22 H22B 0.9700
C22 C13 1.513(4)
C65 H65 0.9300
C65 C66 1.404(4)
C65 C64 1.356(4)
C40 C54 1.532(4)
C40 C55 1.526(4)
C70 H70 0.9300
C70 C69 1.369(4)
C16 C15 1.409(4)
C16 C17 1.413(4)
C13 C14 1.401(4)
C66 C67 1.412(4)
C24 H24A 0.9700
C24 H24B 0.9700
C64 H64 0.9300
C37 C38 1.540(4)
C37 C57 1.530(4)
C37 C58 1.532(4)
C51 H51A 0.9600
C51 H51B 0.9600
C51 H51C 0.9600
C51 C43 1.521(4)
C43 C52 1.535(4)
C15 H15 0.9300
C15 C14 1.364(4)
C14 H14 0.9300
C67 H67 0.9300
C67 C68 1.361(5)
C52 H52A 0.9600
C52 H52B 0.9600
C52 H52C 0.9600
C57 H57A 0.9600
C57 H57B 0.9600
C57 H57C 0.9600
C19 H19 0.9300
C19 C18 1.404(5)
C18 H18 0.9300
C18 C17 1.358(5)
C17 H17 0.9300
C54 H54A 0.9600
C54 H54B 0.9600
C54 H54C 0.9600
C68 H68 0.9300
C68 C69 1.397(5)
C55 H55A 0.9600
C55 H55B 0.9600
C55 H55C 0.9600
C60 H60A 0.9600
C60 H60B 0.9600
C60 H60C 0.9600
C58 H58A 0.9600
C58 H58B 0.9600
C58 H58C 0.9600
C69 H69 0.9300
C61 H61A 0.9600
C61 H61B 0.9600
C61 H61C 0.9600
Cl8A O7A 1.467(12)
Cl8A O0AB 1.388(12)
Cl8A O9A 1.428(11)
Cl8A O10A 1.400(12)
